data_4069598
loop_
_publ_author_name
'Ren, Shikuo'
'Chan, Hoi-Shan'
'Xie, Zuowei'

_publ_section_title
;
 Reaction of Zirconocene&#x2212;Carboryne Precursor with Alkynes: An
 Efficient Route to Zirconacyclopentenes Incorporating a Carboranyl Unit
;
_journal_issue 14
_journal_name_full Organometallics
_journal_page_first 4106
_journal_paper_doi 10.1021/om9002973
_journal_volume 28
_journal_year 2009
_chemical_formula_sum 'C38.5 H42 B10 Zr'
_chemical_formula_weight 704.04
_chemical_name_systematic
;

 ?

;
_space_group_IT_number 2
_symmetry_cell_setting triclinic
_symmetry_space_group_name_Hall '-P 1'
_symmetry_space_group_name_H-M 'P -1'
_atom_sites_solution_hydrogens geom
_atom_sites_solution_primary direct
_atom_sites_solution_secondary difmap
_audit_creation_method SHELXL-97
_cell_angle_alpha 83.257(4)
_cell_angle_beta 88.174(4)
_cell_angle_gamma 71.801(4)
_cell_formula_units_Z 2
_cell_length_a 11.137(3)
_cell_length_b 12.012(3)
_cell_length_c 14.742(3)
_cell_measurement_reflns_used 989
_cell_measurement_temperature 293(2)
_cell_measurement_theta_max 23.05
_cell_measurement_theta_min 2.38
_cell_volume 1860.5(8)
_computing_cell_refinement 'Bruker SMART'
_computing_data_collection 'Bruker SMART'
_computing_data_reduction 'Bruker SAINT'
_computing_molecular_graphics 'Bruker SHELXTL'
_computing_publication_material 'Bruker SHELXTL'
_computing_structure_refinement 'SHELXL-97 (Sheldrick, 1997)'
_computing_structure_solution 'SHELXS-97 (Sheldrick, 1990)'
_diffrn_ambient_temperature 293(2)
_diffrn_measured_fraction_theta_full 0.980
_diffrn_measured_fraction_theta_max 0.980
_diffrn_measurement_device_type 'CCD area detector'
_diffrn_measurement_method 'phi and omega scans'
_diffrn_radiation_monochromator graphite
_diffrn_radiation_source 'fine-focus sealed tube'
_diffrn_radiation_type MoK\a
_diffrn_radiation_wavelength 0.71073
_diffrn_reflns_av_R_equivalents 0.0378
_diffrn_reflns_av_sigmaI/netI 0.0801
_diffrn_reflns_limit_h_max 11
_diffrn_reflns_limit_h_min -14
_diffrn_reflns_limit_k_max 12
_diffrn_reflns_limit_k_min -15
_diffrn_reflns_limit_l_max 19
_diffrn_reflns_limit_l_min -19
_diffrn_reflns_number 12848
_diffrn_reflns_theta_full 28.07
_diffrn_reflns_theta_max 28.07
_diffrn_reflns_theta_min 1.39
_exptl_absorpt_coefficient_mu 0.323
_exptl_absorpt_correction_T_max 1.000
_exptl_absorpt_correction_T_min 0.094554
_exptl_absorpt_correction_type SADABS
_exptl_crystal_colour yellow
_exptl_crystal_density_diffrn 1.257
_exptl_crystal_density_meas 0
_exptl_crystal_density_method 'not measured'
_exptl_crystal_description block
_exptl_crystal_F_000 726
_exptl_crystal_size_max 0.40
_exptl_crystal_size_mid 0.40
_exptl_crystal_size_min 0.30
_refine_diff_density_max 0.986
_refine_diff_density_min -0.457
_refine_diff_density_rms 0.091
_refine_ls_extinction_method none
_refine_ls_goodness_of_fit_ref 1.017
_refine_ls_hydrogen_treatment riding
_refine_ls_matrix_type full
_refine_ls_number_parameters 460
_refine_ls_number_reflns 8859
_refine_ls_number_restraints 53
_refine_ls_restrained_S_all 1.038
_refine_ls_R_factor_all 0.1025
_refine_ls_R_factor_gt 0.0643
_refine_ls_shift/su_max 0.005
_refine_ls_shift/su_mean 0.000
_refine_ls_structure_factor_coef Fsqd
_refine_ls_weighting_details 'calc w=1/[\s^2^(Fo^2^)+(0.0904P)^2^+0.8948P] where P=(Fo^2^+2Fc^2^)/3'
_refine_ls_weighting_scheme calc
_refine_ls_wR_factor_gt 0.1562
_refine_ls_wR_factor_ref 0.1836
_reflns_number_gt 5978
_reflns_number_total 8859
_reflns_threshold_expression >2sigma(I)
_cod_data_source_file om9002973_si_001.cif
_cod_data_source_block 5d
_cod_depositor_comments
;
The following automatic conversions were performed:

'_symmetry_cell_setting' value 'Triclinic' changed to 'triclinic'
according to /home/saulius/struct/CIF-dictionaries/cif_core.dic
dictionary named 'cif_core.dic' version 2.4.2 from 2011-04-26.

Automatic conversion script
Id: cif_fix_values 1715 2011-07-08 13:25:40Z adriana 
;
_cod_original_cell_volume 1860.5(7)
_cod_original_sg_symbol_H-M P-1
_cod_original_formula_sum 'C38.50 H42 B10 Zr'
_cod_database_code 4069598

loop_
_symmetry_equiv_pos_as_xyz
'x, y, z'
'-x, -y, -z'

loop_
_atom_site_label
_atom_site_type_symbol
_atom_site_fract_x
_atom_site_fract_y
_atom_site_fract_z
_atom_site_U_iso_or_equiv
_atom_site_adp_type
_atom_site_occupancy
_atom_site_symmetry_multiplicity
_atom_site_calc_flag
_atom_site_refinement_flags
Zr1 Zr 0.70558(3) 0.81096(3) 0.66051(2) 0.04030(14) Uani 1 1 d .
C1 C 1.0071(3) 0.6405(3) 0.6599(3) 0.0399(8) Uani 1 1 d .
C2 C 0.8817(3) 0.6582(3) 0.7294(2) 0.0369(8) Uani 1 1 d .
C11 C 0.8456(3) 0.8835(3) 0.4686(3) 0.0416(8) Uani 1 1 d .
C12 C 0.8235(5) 0.8436(4) 0.3880(3) 0.0580(11) Uani 1 1 d .
H12A H 0.8201 0.7671 0.3893 0.070 Uiso 1 1 calc R
C13 C 0.8065(5) 0.9151(5) 0.3060(3) 0.0651(13) Uani 1 1 d .
H13A H 0.7916 0.8866 0.2529 0.078 Uiso 1 1 calc R
C14 C 0.8115(5) 1.0284(5) 0.3026(3) 0.0652(13) Uani 1 1 d .
H14A H 0.7996 1.0768 0.2474 0.078 Uiso 1 1 calc R
C15 C 0.8341(4) 1.0695(4) 0.3813(3) 0.0592(11) Uani 1 1 d .
H15A H 0.8387 1.1457 0.3791 0.071 Uiso 1 1 calc R
C16 C 0.8500(4) 0.9989(4) 0.4633(3) 0.0495(10) Uani 1 1 d .
H16A H 0.8639 1.0285 0.5161 0.059 Uiso 1 1 calc R
C17 C 0.8658(4) 0.8062(3) 0.5569(2) 0.0403(8) Uani 1 1 d .
C18 C 0.9796(4) 0.7237(3) 0.5722(2) 0.0397(8) Uani 1 1 d .
C19 C 1.0831(4) 0.7083(3) 0.5101(3) 0.0450(9) Uani 1 1 d .
C20 C 1.1692(4) 0.6965(3) 0.4576(3) 0.0453(9) Uani 1 1 d .
C21 C 1.2696(4) 0.6828(3) 0.3929(3) 0.0447(9) Uani 1 1 d .
C22 C 1.2418(5) 0.7115(5) 0.3007(3) 0.0622(12) Uani 1 1 d .
H22A H 1.1579 0.7412 0.2815 0.075 Uiso 1 1 calc R
C23 C 1.3375(6) 0.6965(6) 0.2370(4) 0.0853(18) Uani 1 1 d .
H23A H 1.3181 0.7156 0.1751 0.102 Uiso 1 1 calc R
C24 C 1.4583(6) 0.6544(6) 0.2645(4) 0.0888(19) Uani 1 1 d .
H24A H 1.5221 0.6457 0.2211 0.107 Uiso 1 1 calc R
C25 C 1.4903(5) 0.6237(5) 0.3552(4) 0.0796(16) Uani 1 1 d .
H25A H 1.5747 0.5931 0.3730 0.096 Uiso 1 1 calc R
C26 C 1.3955(4) 0.6388(4) 0.4197(3) 0.0604(12) Uani 1 1 d .
H26A H 1.4162 0.6194 0.4814 0.072 Uiso 1 1 calc R
C27 C 0.5834(5) 0.7950(5) 0.5248(3) 0.0668(13) Uani 1 1 d .
H27A H 0.5841 0.8364 0.4636 0.080 Uiso 1 1 calc R
C28 C 0.6592(5) 0.6811(5) 0.5542(3) 0.0642(13) Uani 1 1 d .
H28A H 0.7216 0.6291 0.5169 0.077 Uiso 1 1 calc R
C29 C 0.6185(5) 0.6478(5) 0.6397(4) 0.0626(12) Uani 1 1 d .
H29A H 0.6462 0.5683 0.6727 0.075 Uiso 1 1 calc R
C30 C 0.5168(4) 0.7425(5) 0.6639(4) 0.0671(13) Uani 1 1 d .
H30A H 0.4613 0.7398 0.7165 0.080 Uiso 1 1 calc R
C31 C 0.4950(4) 0.8331(5) 0.5921(4) 0.0712(14) Uani 1 1 d .
H31A H 0.4224 0.9053 0.5861 0.085 Uiso 1 1 calc R
C32 C 0.6563(5) 1.0302(4) 0.6582(3) 0.0601(12) Uani 1 1 d .
H32A H 0.6453 1.0872 0.6034 0.072 Uiso 1 1 calc R
C33 C 0.7680(5) 0.9787(4) 0.7086(3) 0.0577(11) Uani 1 1 d .
H33A H 0.8487 0.9936 0.6946 0.069 Uiso 1 1 calc R
C34 C 0.7415(5) 0.9173(4) 0.7878(3) 0.0610(12) Uani 1 1 d .
H34A H 0.7999 0.8822 0.8392 0.073 Uiso 1 1 calc R
C35 C 0.6120(5) 0.9285(4) 0.7880(3) 0.0683(14) Uani 1 1 d .
H35A H 0.5647 0.9041 0.8396 0.082 Uiso 1 1 calc R
C36 C 0.5593(5) 1.0008(4) 0.7079(4) 0.0696(14) Uani 1 1 d .
H36A H 0.4689 1.0336 0.6935 0.084 Uiso 1 1 calc R
C37 C 0.5688(10) 0.7716(9) 1.0195(6) 0.126(3) Uani 1 1 d DU
C38 C 0.6126(8) 0.6674(8) 0.9813(6) 0.120(3) Uani 1 1 d DU
H38A H 0.6971 0.6224 0.9893 0.144 Uiso 1 1 calc R
C39 C 0.5327(13) 0.6271(12) 0.9304(7) 0.184(5) Uani 1 1 d DU
H39A H 0.5598 0.5568 0.9042 0.221 Uiso 1 1 calc R
C40 C 0.4099(13) 0.7027(12) 0.9234(8) 0.174(4) Uani 1 1 d DU
H40A H 0.3512 0.6837 0.8899 0.209 Uiso 1 1 calc R
C41 C 0.3729(11) 0.8031(11) 0.9637(8) 0.168(4) Uani 1 1 d DU
H41A H 0.2884 0.8481 0.9567 0.202 Uiso 1 1 calc R
C42 C 0.4460(11) 0.8451(10) 1.0134(7) 0.164(4) Uani 1 1 d DU
H42A H 0.4168 0.9151 1.0401 0.197 Uiso 1 1 calc R
C43 C 0.6499(14) 0.8240(13) 1.0713(10) 0.258(7) Uani 1 1 d DU
H43A H 0.5984 0.8974 1.0908 0.387 Uiso 1 1 calc R
H43B H 0.7157 0.8375 1.0321 0.387 Uiso 1 1 calc R
H43C H 0.6869 0.7702 1.1237 0.387 Uiso 1 1 calc R
C44 C 1.0200(15) 0.9293(15) 1.1158(10) 0.122(6) Uani 0.50 1 d PD
C45 C 1.0316(11) 0.8296(12) 1.0708(9) 0.157(4) Uani 1 1 d D
C46 C 1.0086(17) 0.8585(13) 0.9783(10) 0.160(11) Uani 0.50 1 d PD
C47 C 0.9955(7) 0.9656(9) 0.9289(5) 0.108(3) Uani 1 1 d D
C48 C 0.9869(10) 1.0649(9) 0.9759(8) 0.082(4) Uani 0.50 1 d PD
B3 B 0.9356(4) 0.5330(4) 0.6723(3) 0.0439(10) Uani 1 1 d .
H3 H 0.8808 0.5145 0.6184 0.053 Uiso 1 1 calc R
B4 B 1.1016(5) 0.4977(4) 0.6663(4) 0.0528(12) Uani 1 1 d .
H4 H 1.1549 0.4564 0.6084 0.063 Uiso 1 1 calc R
B5 B 1.1474(4) 0.6039(5) 0.7189(4) 0.0544(12) Uani 1 1 d .
H5 H 1.2297 0.6313 0.6954 0.065 Uiso 1 1 calc R
B6 B 1.0082(4) 0.7054(4) 0.7573(3) 0.0439(10) Uani 1 1 d .
H6 H 1.0001 0.7988 0.7586 0.053 Uiso 1 1 calc R
B7 B 0.8926(4) 0.5237(4) 0.7878(3) 0.0458(10) Uani 1 1 d .
H7 H 0.8086 0.4984 0.8100 0.055 Uiso 1 1 calc R
B8 B 1.0307(5) 0.4201(4) 0.7505(4) 0.0557(13) Uani 1 1 d .
H8 H 1.0379 0.3269 0.7488 0.067 Uiso 1 1 calc R
B9 B 1.1622(5) 0.4632(5) 0.7787(4) 0.0635(15) Uani 1 1 d .
H9 H 1.2552 0.3978 0.7949 0.076 Uiso 1 1 calc R
B10 B 1.1049(5) 0.5922(5) 0.8357(4) 0.0574(13) Uani 1 1 d .
H10 H 1.1602 0.6110 0.8891 0.069 Uiso 1 1 calc R
B11 B 0.9361(5) 0.6281(4) 0.8409(3) 0.0479(11) Uani 1 1 d .
H11 H 0.8812 0.6709 0.8977 0.057 Uiso 1 1 calc R
B12 B 1.0319(5) 0.4796(5) 0.8544(4) 0.0567(13) Uani 1 1 d .
H12 H 1.0401 0.4249 0.9206 0.068 Uiso 1 1 calc R

loop_
_atom_site_aniso_label
_atom_site_aniso_U_11
_atom_site_aniso_U_22
_atom_site_aniso_U_33
_atom_site_aniso_U_23
_atom_site_aniso_U_13
_atom_site_aniso_U_12
Zr1 0.0352(2) 0.0396(2) 0.0436(2) -0.00688(15) 0.00228(14) -0.00748(15)
C1 0.0358(19) 0.0359(19) 0.047(2) -0.0059(16) 0.0049(16) -0.0095(15)
C2 0.0348(18) 0.0360(19) 0.0402(19) -0.0063(15) 0.0049(14) -0.0111(15)
C11 0.0374(19) 0.039(2) 0.045(2) -0.0018(16) 0.0036(16) -0.0087(16)
C12 0.076(3) 0.047(2) 0.051(2) -0.010(2) 0.007(2) -0.018(2)
C13 0.076(3) 0.072(3) 0.042(2) -0.007(2) 0.004(2) -0.016(3)
C14 0.065(3) 0.064(3) 0.055(3) 0.014(2) 0.008(2) -0.010(2)
C15 0.062(3) 0.046(2) 0.071(3) 0.006(2) 0.002(2) -0.022(2)
C16 0.048(2) 0.049(2) 0.055(2) -0.0027(19) -0.0007(18) -0.0210(19)
C17 0.042(2) 0.0360(19) 0.0409(19) -0.0056(15) 0.0036(16) -0.0100(16)
C18 0.044(2) 0.0357(19) 0.0419(19) -0.0070(15) 0.0069(16) -0.0149(16)
C19 0.047(2) 0.039(2) 0.048(2) -0.0050(17) 0.0044(18) -0.0123(17)
C20 0.048(2) 0.039(2) 0.050(2) -0.0053(17) 0.0056(18) -0.0156(17)
C21 0.045(2) 0.042(2) 0.053(2) -0.0097(17) 0.0097(18) -0.0195(17)
C22 0.055(3) 0.079(3) 0.059(3) -0.007(2) 0.006(2) -0.030(2)
C23 0.090(4) 0.126(5) 0.055(3) -0.015(3) 0.020(3) -0.055(4)
C24 0.070(4) 0.130(5) 0.084(4) -0.036(4) 0.039(3) -0.051(4)
C25 0.043(3) 0.097(4) 0.107(5) -0.028(4) 0.017(3) -0.029(3)
C26 0.054(3) 0.067(3) 0.063(3) -0.016(2) 0.002(2) -0.020(2)
C27 0.059(3) 0.087(4) 0.057(3) 0.001(3) -0.017(2) -0.028(3)
C28 0.051(3) 0.083(4) 0.068(3) -0.030(3) -0.008(2) -0.026(2)
C29 0.061(3) 0.061(3) 0.076(3) -0.005(2) -0.013(2) -0.031(2)
C30 0.043(2) 0.086(4) 0.078(3) -0.008(3) 0.006(2) -0.029(2)
C31 0.040(2) 0.091(4) 0.081(3) -0.012(3) -0.009(2) -0.015(2)
C32 0.072(3) 0.036(2) 0.065(3) -0.007(2) 0.002(2) -0.008(2)
C33 0.067(3) 0.039(2) 0.069(3) -0.017(2) 0.000(2) -0.015(2)
C34 0.074(3) 0.052(3) 0.051(2) -0.020(2) -0.008(2) -0.005(2)
C35 0.081(4) 0.061(3) 0.056(3) -0.022(2) 0.022(3) -0.009(3)
C36 0.058(3) 0.054(3) 0.082(3) -0.022(2) 0.003(3) 0.008(2)
C37 0.129(6) 0.139(6) 0.098(5) 0.039(5) 0.004(5) -0.046(5)
C38 0.100(5) 0.119(6) 0.124(6) 0.020(5) 0.022(4) -0.023(4)
C39 0.195(9) 0.198(9) 0.155(7) 0.026(6) 0.042(7) -0.074(7)
C40 0.186(8) 0.219(9) 0.141(7) 0.036(7) 0.004(6) -0.116(7)
C41 0.129(7) 0.202(9) 0.152(8) 0.051(6) 0.031(6) -0.050(6)
C42 0.176(8) 0.157(7) 0.136(7) 0.022(6) 0.044(6) -0.037(7)
C43 0.280(11) 0.243(10) 0.245(10) 0.002(8) -0.007(9) -0.081(8)
C44 0.092(10) 0.150(16) 0.092(11) 0.044(11) 0.000(8) -0.012(11)
C45 0.138(9) 0.179(11) 0.172(10) -0.006(9) -0.019(8) -0.078(8)
C46 0.089(11) 0.157(19) 0.27(3) -0.13(2) -0.010(15) -0.043(13)
C47 0.099(5) 0.160(8) 0.077(4) -0.056(5) -0.004(4) -0.041(6)
C48 0.062(7) 0.082(8) 0.104(9) 0.033(8) -0.012(6) -0.038(6)
B3 0.046(2) 0.033(2) 0.054(3) -0.0090(19) 0.007(2) -0.0142(18)
B4 0.045(3) 0.036(2) 0.069(3) -0.002(2) 0.013(2) -0.003(2)
B5 0.034(2) 0.054(3) 0.070(3) 0.005(2) -0.004(2) -0.009(2)
B6 0.040(2) 0.048(3) 0.046(2) -0.005(2) -0.0010(18) -0.0177(19)
B7 0.047(2) 0.038(2) 0.050(2) 0.0019(19) 0.007(2) -0.0124(19)
B8 0.055(3) 0.032(2) 0.071(3) 0.003(2) 0.012(2) -0.005(2)
B9 0.046(3) 0.056(3) 0.070(3) 0.014(3) 0.007(2) 0.002(2)
B10 0.049(3) 0.066(3) 0.056(3) 0.007(2) -0.011(2) -0.019(2)
B11 0.049(3) 0.048(3) 0.043(2) -0.002(2) -0.002(2) -0.011(2)
B12 0.053(3) 0.052(3) 0.057(3) 0.011(2) 0.002(2) -0.010(2)

loop_
_atom_type_symbol
_atom_type_description
_atom_type_scat_dispersion_real
_atom_type_scat_dispersion_imag
_atom_type_scat_source
C C 0.0033 0.0016 'International Tables Vol C Tables 4.2.6.8 and 6.1.1.4'
H H 0.0000 0.0000 'International Tables Vol C Tables 4.2.6.8 and 6.1.1.4'
B B 0.0013 0.0007 'International Tables Vol C Tables 4.2.6.8 and 6.1.1.4'
Zr Zr -2.9673 0.5597 'International Tables Vol C Tables 4.2.6.8 and 6.1.1.4'

loop_
_geom_angle_atom_site_label_1
_geom_angle_atom_site_label_2
_geom_angle_atom_site_label_3
_geom_angle
_geom_angle_site_symmetry_1
_geom_angle_site_symmetry_3
C17 Zr1 C2 76.51(12) . .
C17 Zr1 C30 133.66(15) . .
C2 Zr1 C30 110.12(16) . .
C17 Zr1 C35 135.91(17) . .
C2 Zr1 C35 103.82(15) . .
C30 Zr1 C35 88.49(19) . .
C17 Zr1 C29 108.68(16) . .
C2 Zr1 C29 84.98(15) . .
C30 Zr1 C29 32.74(16) . .
C35 Zr1 C29 115.30(18) . .
C17 Zr1 C34 106.95(16) . .
C2 Zr1 C34 82.50(14) . .
C30 Zr1 C34 119.33(18) . .
C35 Zr1 C34 32.75(17) . .
C29 Zr1 C34 138.07(17) . .
C17 Zr1 C28 80.73(15) . .
C2 Zr1 C28 93.49(15) . .
C30 Zr1 C28 53.59(17) . .
C35 Zr1 C28 141.95(18) . .
C29 Zr1 C28 32.11(16) . .
C34 Zr1 C28 170.09(17) . .
C17 Zr1 C31 115.13(16) . .
C2 Zr1 C31 138.76(16) . .
C30 Zr1 C31 32.46(17) . .
C35 Zr1 C31 93.78(19) . .
C29 Zr1 C31 53.82(18) . .
C34 Zr1 C31 125.50(17) . .
C28 Zr1 C31 53.43(17) . .
C17 Zr1 C33 82.12(15) . .
C2 Zr1 C33 95.98(14) . .
C30 Zr1 C33 138.87(17) . .
C35 Zr1 C33 53.82(17) . .
C29 Zr1 C33 169.02(16) . .
C34 Zr1 C33 32.02(16) . .
C28 Zr1 C33 157.89(17) . .
C31 Zr1 C33 124.04(17) . .
C17 Zr1 C32 90.50(15) . .
C2 Zr1 C32 128.31(15) . .
C30 Zr1 C32 114.44(17) . .
C35 Zr1 C32 54.05(16) . .
C29 Zr1 C32 145.41(17) . .
C34 Zr1 C32 53.53(16) . .
C28 Zr1 C32 134.03(17) . .
C31 Zr1 C32 92.21(18) . .
C33 Zr1 C32 32.34(15) . .
C17 Zr1 C27 84.48(15) . .
C2 Zr1 C27 125.09(16) . .
C30 Zr1 C27 53.40(17) . .
C35 Zr1 C27 124.46(18) . .
C29 Zr1 C27 53.34(17) . .
C34 Zr1 C27 152.29(17) . .
C28 Zr1 C27 32.16(16) . .
C31 Zr1 C27 32.09(16) . .
C33 Zr1 C27 131.97(17) . .
C32 Zr1 C27 102.42(17) . .
C17 Zr1 C36 122.36(16) . .
C2 Zr1 C36 134.84(15) . .
C30 Zr1 C36 86.32(19) . .
C35 Zr1 C36 32.66(16) . .
C29 Zr1 C36 119.05(18) . .
C34 Zr1 C36 53.64(17) . .
C28 Zr1 C36 127.78(17) . .
C31 Zr1 C36 74.64(19) . .
C33 Zr1 C36 53.39(17) . .
C32 Zr1 C36 32.28(16) . .
C27 Zr1 C36 98.80(18) . .
C18 C1 C2 113.3(3) . .
C18 C1 B4 123.9(3) . .
C2 C1 B4 112.5(3) . .
C18 C1 B3 116.7(3) . .
C2 C1 B3 61.9(2) . .
B4 C1 B3 62.4(3) . .
C18 C1 B6 115.5(3) . .
C2 C1 B6 62.1(2) . .
B4 C1 B6 113.6(3) . .
B3 C1 B6 114.0(3) . .
C18 C1 B5 122.9(3) . .
C2 C1 B5 112.5(3) . .
B4 C1 B5 62.5(3) . .
B3 C1 B5 114.0(3) . .
B6 C1 B5 62.1(3) . .
C1 C2 B7 107.7(3) . .
C1 C2 B11 108.1(3) . .
B7 C2 B11 61.1(3) . .
C1 C2 B3 59.8(2) . .
B7 C2 B3 61.1(2) . .
B11 C2 B3 110.8(3) . .
C1 C2 B6 59.9(2) . .
B7 C2 B6 110.7(3) . .
B11 C2 B6 61.4(3) . .
B3 C2 B6 110.5(3) . .
C1 C2 Zr1 109.5(2) . .
B7 C2 Zr1 131.4(2) . .
B11 C2 Zr1 130.5(2) . .
B3 C2 Zr1 115.5(2) . .
B6 C2 Zr1 114.5(2) . .
C12 C11 C16 117.2(4) . .
C12 C11 C17 121.6(4) . .
C16 C11 C17 121.1(4) . .
C13 C12 C11 121.4(4) . .
C14 C13 C12 120.2(5) . .
C15 C14 C13 119.4(4) . .
C14 C15 C16 120.6(4) . .
C15 C16 C11 121.1(4) . .
C18 C17 C11 118.0(3) . .
C18 C17 Zr1 119.4(3) . .
C11 C17 Zr1 122.4(3) . .
C17 C18 C19 124.1(4) . .
C17 C18 C1 121.2(3) . .
C19 C18 C1 114.7(3) . .
C20 C19 C18 179.3(5) . .
C19 C20 C21 178.4(5) . .
C22 C21 C26 118.5(4) . .
C22 C21 C20 119.7(4) . .
C26 C21 C20 121.8(4) . .
C23 C22 C21 120.5(5) . .
C24 C23 C22 119.9(5) . .
C23 C24 C25 121.6(5) . .
C24 C25 C26 119.1(5) . .
C25 C26 C21 120.4(5) . .
C31 C27 C28 108.5(5) . .
C31 C27 Zr1 73.7(3) . .
C28 C27 Zr1 73.7(3) . .
C29 C28 C27 108.2(5) . .
C29 C28 Zr1 73.4(3) . .
C27 C28 Zr1 74.2(3) . .
C28 C29 C30 107.7(5) . .
C28 C29 Zr1 74.5(3) . .
C30 C29 Zr1 73.2(3) . .
C31 C30 C29 108.0(5) . .
C31 C30 Zr1 74.7(3) . .
C29 C30 Zr1 74.1(3) . .
C27 C31 C30 107.6(5) . .
C27 C31 Zr1 74.2(3) . .
C30 C31 Zr1 72.8(3) . .
C36 C32 C33 107.6(4) . .
C36 C32 Zr1 73.9(3) . .
C33 C32 Zr1 73.6(2) . .
C34 C33 C32 108.6(5) . .
C34 C33 Zr1 73.6(3) . .
C32 C33 Zr1 74.0(3) . .
C33 C34 C35 108.5(4) . .
C33 C34 Zr1 74.4(3) . .
C35 C34 Zr1 73.2(3) . .
C34 C35 C36 107.0(5) . .
C34 C35 Zr1 74.0(2) . .
C36 C35 Zr1 74.7(3) . .
C32 C36 C35 108.2(5) . .
C32 C36 Zr1 73.8(3) . .
C35 C36 Zr1 72.6(2) . .
C38 C37 C42 124.7(10) . .
C38 C37 C43 124.8(11) . .
C42 C37 C43 110.5(11) . .
C37 C38 C39 121.6(10) . .
C40 C39 C38 113.3(12) . .
C41 C40 C39 122.0(13) . .
C40 C41 C42 126.8(13) . .
C41 C42 C37 111.7(11) . .
C47 C44 C48 64.6(8) 2_777 2_777
C47 C44 C45 122.2(13) 2_777 .
C48 C44 C45 57.6(9) 2_777 .
C48 C45 C46 53.4(9) 2_777 .
C48 C45 C44 59.0(10) 2_777 .
C46 C45 C44 112.1(13) . .
C48 C46 C47 65.9(9) 2_777 .
C48 C46 C45 61.2(9) 2_777 .
C47 C46 C45 127.0(13) . .
C44 C47 C46 177.6(12) 2_777 .
C44 C47 C48 126.2(11) 2_777 2_777
C46 C47 C48 51.9(9) . 2_777
C44 C47 C48 58.8(9) 2_777 .
C46 C47 C48 119.2(10) . .
C48 C47 C48 67.6(8) 2_777 .
C46 C48 C45 65.4(8) 2_777 2_777
C46 C48 C44 128.3(11) 2_777 2_777
C45 C48 C44 63.4(7) 2_777 2_777
C46 C48 C47 62.2(8) 2_777 2_777
C45 C48 C47 127.6(11) 2_777 2_777
C44 C48 C47 168.6(12) 2_777 2_777
C46 C48 C47 172.6(13) 2_777 .
C45 C48 C47 120.0(11) 2_777 .
C44 C48 C47 56.6(9) 2_777 .
C47 C48 C47 112.4(8) 2_777 .
C46 C48 C48 118.6(13) 2_777 2_777
C45 C48 C48 175.4(15) 2_777 2_777
C44 C48 C48 112.4(13) 2_777 2_777
C47 C48 C48 56.6(7) 2_777 2_777
C47 C48 C48 55.8(7) . 2_777
C1 B3 C2 58.3(2) . .
C1 B3 B7 104.6(3) . .
C2 B3 B7 58.6(2) . .
C1 B3 B8 105.5(3) . .
C2 B3 B8 106.6(3) . .
B7 B3 B8 60.4(3) . .
C1 B3 B4 58.7(2) . .
C2 B3 B4 106.7(3) . .
B7 B3 B4 108.3(4) . .
B8 B3 B4 60.5(3) . .
C1 B4 B9 105.5(4) . .
C1 B4 B3 58.9(2) . .
B9 B4 B3 108.1(4) . .
C1 B4 B5 59.2(3) . .
B9 B4 B5 60.2(3) . .
B3 B4 B5 108.5(3) . .
C1 B4 B8 104.9(3) . .
B9 B4 B8 60.1(3) . .
B3 B4 B8 59.6(3) . .
B5 B4 B8 108.3(4) . .
C1 B5 B6 58.8(2) . .
C1 B5 B10 105.0(3) . .
B6 B5 B10 60.0(3) . .
C1 B5 B9 104.3(4) . .
B6 B5 B9 107.8(4) . .
B10 B5 B9 60.3(3) . .
C1 B5 B4 58.3(3) . .
B6 B5 B4 107.5(3) . .
B10 B5 B4 107.9(4) . .
B9 B5 B4 59.6(3) . .
C1 B6 C2 58.0(2) . .
C1 B6 B5 59.1(3) . .
C2 B6 B5 106.8(3) . .
C1 B6 B10 105.2(3) . .
C2 B6 B10 106.7(3) . .
B5 B6 B10 60.1(3) . .
C1 B6 B11 104.4(3) . .
C2 B6 B11 58.7(2) . .
B5 B6 B11 108.4(3) . .
B10 B6 B11 60.7(3) . .
C2 B7 B11 60.0(2) . .
C2 B7 B3 60.3(2) . .
B11 B7 B3 109.2(3) . .
C2 B7 B12 107.2(3) . .
B11 B7 B12 60.2(3) . .
B3 B7 B12 108.2(3) . .
C2 B7 B8 107.7(3) . .
B11 B7 B8 108.8(4) . .
B3 B7 B8 60.0(3) . .
B12 B7 B8 60.0(3) . .
B3 B8 B12 107.7(3) . .
B3 B8 B7 59.6(3) . .
B12 B8 B7 59.9(3) . .
B3 B8 B9 107.7(3) . .
B12 B8 B9 60.3(3) . .
B7 B8 B9 107.8(4) . .
B3 B8 B4 59.8(3) . .
B12 B8 B4 107.5(4) . .
B7 B8 B4 107.1(3) . .
B9 B8 B4 59.5(3) . .
B4 B9 B5 60.2(3) . .
B4 B9 B8 60.3(3) . .
B5 B9 B8 108.5(4) . .
B4 B9 B12 107.6(4) . .
B5 B9 B12 107.6(4) . .
B8 B9 B12 59.6(3) . .
B4 B9 B10 108.1(3) . .
B5 B9 B10 59.8(3) . .
B8 B9 B10 108.1(4) . .
B12 B9 B10 59.9(3) . .
B6 B10 B5 59.9(3) . .
B6 B10 B12 107.1(4) . .
B5 B10 B12 107.7(4) . .
B6 B10 B9 107.5(4) . .
B5 B10 B9 59.9(3) . .
B12 B10 B9 60.0(3) . .
B6 B10 B11 59.8(3) . .
B5 B10 B11 107.6(3) . .
B12 B10 B11 59.1(3) . .
B9 B10 B11 107.1(4) . .
C2 B11 B7 58.9(2) . .
C2 B11 B12 106.5(3) . .
B7 B11 B12 60.4(3) . .
C2 B11 B6 59.9(2) . .
B7 B11 B6 107.8(3) . .
B12 B11 B6 107.5(3) . .
C2 B11 B10 106.7(3) . .
B7 B11 B10 108.1(3) . .
B12 B11 B10 59.9(3) . .
B6 B11 B10 59.5(3) . .
B11 B12 B7 59.5(3) . .
B11 B12 B8 108.3(3) . .
B7 B12 B8 60.1(3) . .
B11 B12 B10 60.9(3) . .
B7 B12 B10 108.2(3) . .
B8 B12 B10 108.6(4) . .
B11 B12 B9 108.7(4) . .
B7 B12 B9 107.8(4) . .
B8 B12 B9 60.1(3) . .
B10 B12 B9 60.1(3) . .

loop_
_geom_bond_atom_site_label_1
_geom_bond_atom_site_label_2
_geom_bond_distance
_geom_bond_site_symmetry_2
Zr1 C17 2.303(4) .
Zr1 C2 2.385(4) .
Zr1 C30 2.483(5) .
Zr1 C35 2.489(4) .
Zr1 C29 2.494(5) .
Zr1 C34 2.498(4) .
Zr1 C28 2.507(4) .
Zr1 C31 2.507(5) .
Zr1 C33 2.508(4) .
Zr1 C32 2.513(4) .
Zr1 C27 2.513(5) .
Zr1 C36 2.515(4) .
C1 C18 1.514(5) .
C1 C2 1.680(5) .
C1 B4 1.703(6) .
C1 B3 1.706(6) .
C1 B6 1.715(6) .
C1 B5 1.720(6) .
C2 B7 1.709(6) .
C2 B11 1.728(6) .
C2 B3 1.741(5) .
C2 B6 1.751(6) .
C11 C12 1.388(6) .
C11 C16 1.395(6) .
C11 C17 1.487(5) .
C12 C13 1.379(6) .
C13 C14 1.374(7) .
C14 C15 1.372(7) .
C15 C16 1.375(6) .
C17 C18 1.349(5) .
C18 C19 1.428(5) .
C19 C20 1.197(5) .
C20 C21 1.429(5) .
C21 C22 1.383(6) .
C21 C26 1.387(6) .
C22 C23 1.381(7) .
C23 C24 1.339(9) .
C24 C25 1.372(8) .
C25 C26 1.381(7) .
C27 C31 1.388(7) .
C27 C28 1.391(7) .
C28 C29 1.383(7) .
C29 C30 1.403(7) .
C30 C31 1.395(7) .
C32 C36 1.398(7) .
C32 C33 1.398(7) .
C33 C34 1.381(7) .
C34 C35 1.406(7) .
C35 C36 1.407(7) .
C37 C38 1.374(8) .
C37 C42 1.375(8) .
C37 C43 1.519(9) .
C38 C39 1.409(9) .
C39 C40 1.384(9) .
C40 C41 1.349(9) .
C41 C42 1.355(9) .
C44 C47 1.317(15) 2_777
C44 C48 1.348(19) 2_777
C44 C45 1.406(10) .
C45 C48 1.328(15) 2_777
C45 C46 1.378(9) .
C46 C48 1.217(19) 2_777
C46 C47 1.369(9) .
C47 C44 1.317(16) 2_777
C47 C48 1.412(14) 2_777
C47 C48 1.425(9) .
C48 C46 1.217(19) 2_777
C48 C45 1.328(15) 2_777
C48 C44 1.348(19) 2_777
C48 C47 1.412(14) 2_777
C48 C48 1.58(2) 2_777
B3 B7 1.754(6) .
B3 B8 1.762(7) .
B3 B4 1.765(7) .
B4 B9 1.763(8) .
B4 B5 1.775(8) .
B4 B8 1.778(7) .
B5 B6 1.771(7) .
B5 B10 1.773(8) .
B5 B9 1.774(8) .
B6 B10 1.772(7) .
B6 B11 1.777(7) .
B7 B11 1.748(7) .
B7 B12 1.764(7) .
B7 B8 1.768(7) .
B8 B12 1.767(8) .
B8 B9 1.774(9) .
B9 B12 1.778(7) .
B9 B10 1.781(8) .
B10 B12 1.776(8) .
B10 B11 1.794(7) .
B11 B12 1.761(7) .
